data_2224232
loop_
_publ_author_name
'Zhang, Wei'
'Chen, Yuan-Tao'

_publ_section_title
;
 Hexaaquacobalt(II) bis(4-amino-3-methylbenzenesulfonate)
;
_journal_coeditor_code HB5188
_journal_issue 12
_journal_name_full 'Acta Crystallographica Section E'
_journal_page_first m1548
_journal_paper_doi 10.1107/S1600536809046583
_journal_volume 65
_journal_year 2009
_chemical_formula_iupac '[Co (H2 O)6] (C7 H8 N O3 S)2'
_chemical_formula_moiety 'Co H12 O6 2+, 2(C7 H8 N O3 S -)'
_chemical_formula_sum 'C14 H28 Co N2 O12 S2'
_chemical_formula_weight 539.43
_chemical_name_systematic
;
Hexaaquacobalt(II) bis(4-amino-3-methylbenzenesulfonate)
;
_space_group_IT_number 14
_symmetry_cell_setting monoclinic
_symmetry_space_group_name_Hall '-P 2yn'
_symmetry_space_group_name_H-M 'P 1 21/n 1'
_atom_sites_solution_hydrogens geom
_atom_sites_solution_primary direct
_atom_sites_solution_secondary difmap
_audit_creation_method SHELXL-97
_cell_angle_alpha 90.00
_cell_angle_beta 94.080(2)
_cell_angle_gamma 90.00
_cell_formula_units_Z 2
_cell_length_a 6.3090(10)
_cell_length_b 7.0513(11)
_cell_length_c 24.262(4)
_cell_measurement_reflns_used 3103
_cell_measurement_temperature 293(2)
_cell_measurement_theta_max 28.31
_cell_measurement_theta_min 3.29
_cell_volume 1076.6(3)
_computing_cell_refinement 'SAINT (Bruker, 2000)'
_computing_data_collection 'SMART (Bruker, 2000)'
_computing_data_reduction 'SAINT (Bruker, 2000)'
_computing_molecular_graphics 'SHELXTL (Sheldrick, 2008)'
_computing_publication_material 'SHELXTL (Sheldrick, 2008)'
_computing_structure_refinement 'SHELXL97 (Sheldrick, 2008)'
_computing_structure_solution 'SHELXS97 (Sheldrick, 2008)'
_diffrn_ambient_temperature 293(2)
_diffrn_measured_fraction_theta_full 0.998
_diffrn_measured_fraction_theta_max 0.998
_diffrn_measurement_device_type 'Bruker SMART CCD'
_diffrn_measurement_method '\f and \w'
_diffrn_radiation_monochromator graphite
_diffrn_radiation_source 'fine-focus sealed tube'
_diffrn_radiation_type MoK\a
_diffrn_radiation_wavelength 0.71073
_diffrn_reflns_av_R_equivalents 0.0188
_diffrn_reflns_av_sigmaI/netI 0.0195
_diffrn_reflns_limit_h_max 7
_diffrn_reflns_limit_h_min -7
_diffrn_reflns_limit_k_max 6
_diffrn_reflns_limit_k_min -8
_diffrn_reflns_limit_l_max 28
_diffrn_reflns_limit_l_min -25
_diffrn_reflns_number 5530
_diffrn_reflns_theta_full 25.05
_diffrn_reflns_theta_max 25.05
_diffrn_reflns_theta_min 1.68
_exptl_absorpt_coefficient_mu 1.055
_exptl_absorpt_correction_T_max 0.884
_exptl_absorpt_correction_T_min 0.809
_exptl_absorpt_correction_type multi-scan
_exptl_absorpt_process_details '(SADABS; Bruker, 2000)'
_exptl_crystal_colour pink
_exptl_crystal_density_diffrn 1.664
_exptl_crystal_density_method 'not measured'
_exptl_crystal_description block
_exptl_crystal_F_000 562
_exptl_crystal_size_max 0.21
_exptl_crystal_size_mid 0.16
_exptl_crystal_size_min 0.12
_refine_diff_density_max 0.419
_refine_diff_density_min -0.325
_refine_ls_extinction_coef 0.0268(16)
_refine_ls_extinction_expression Fc^*^=kFc[1+0.001xFc^2^\l^3^/sin(2\q)]^-1/4^
_refine_ls_extinction_method 'SHELXL97 (Sheldrick, 2008)'
_refine_ls_goodness_of_fit_ref 1.096
_refine_ls_hydrogen_treatment constr
_refine_ls_matrix_type full
_refine_ls_number_parameters 143
_refine_ls_number_reflns 1921
_refine_ls_number_restraints 0
_refine_ls_restrained_S_all 1.096
_refine_ls_R_factor_all 0.0291
_refine_ls_R_factor_gt 0.0252
_refine_ls_shift/su_max 0.000
_refine_ls_shift/su_mean 0.000
_refine_ls_structure_factor_coef Fsqd
_refine_ls_weighting_details 'calc w=1/[\s^2^(Fo^2^)+(0.035P)^2^+0.4723P] where P=(Fo^2^+2Fc^2^)/3'
_refine_ls_weighting_scheme calc
_refine_ls_wR_factor_gt 0.0701
_refine_ls_wR_factor_ref 0.0727
_reflns_number_gt 1690
_reflns_number_total 1921
_reflns_threshold_expression I>2\s(I)
_cod_data_source_file hb5188.cif
_cod_data_source_block I
_cod_depositor_comments
;
The following automatic conversions were performed:
'_symmetry_cell_setting' value 'Monoclinic' changed to 'monoclinic'
according to '/home/saulius/struct/CIF-dictionaries/cif_core.dic'
dictionary named 'cif_core.dic' version 2.4.1 from 2010-06-29.

Automatic conversion script
Id: cif_fix_enum 1527 2010-12-29 10:47:43Z saulius 

The following automatic conversions were performed:

'_symmetry_cell_setting' value 'Monoclinic' changed to 'monoclinic'
according to /home/saulius/struct/CIF-dictionaries/cif_core.dic
dictionary named 'cif_core.dic' version 2.4.1 from 2010-06-29.

Automatic conversion script
Id: cif_fix_values 1715 2011-07-08 13:25:40Z adriana 
;
_cod_original_sg_symbol_H-M 'P 21/n'
_cod_database_code 2224232
_cod_database_fobs_code 2224232

loop_
_symmetry_equiv_pos_as_xyz
'x, y, z'
'-x+1/2, y+1/2, -z+1/2'
'-x, -y, -z'
'x-1/2, -y-1/2, z-1/2'

loop_
_atom_site_type_symbol
_atom_site_label
_atom_site_fract_x
_atom_site_fract_y
_atom_site_fract_z
_atom_site_U_iso_or_equiv
_atom_site_adp_type
_atom_site_calc_flag
_atom_site_refinement_flags
_atom_site_occupancy
_atom_site_disorder_assembly
_atom_site_disorder_group
Co Co1 0.5000 0.5000 0.0000 0.02153(14) Uani d S 1 . .
S S1 0.59383(7) 0.51047(6) 0.403529(19) 0.02233(15) Uani d . 1 . .
O O1 0.5037(2) 0.66812(19) 0.43304(5) 0.0324(3) Uani d . 1 . .
O O2 0.5014(2) 0.32921(19) 0.41856(5) 0.0315(3) Uani d . 1 . .
O O3 0.8256(2) 0.50668(17) 0.41067(6) 0.0311(3) Uani d . 1 . .
O O4 0.3989(2) 0.73519(19) 0.04326(6) 0.0363(3) Uani d . 1 . .
H H7 0.2775 0.7762 0.0506 0.054 Uiso d R 1 . .
H H8 0.4888 0.8156 0.0567 0.054 Uiso d R 1 . .
O O5 0.4048(2) 0.3100(2) 0.05939(6) 0.0365(4) Uani d . 1 . .
H H9 0.2842 0.2560 0.0589 0.055 Uiso d R 1 . .
H H10 0.4924 0.2201 0.0664 0.055 Uiso d R 1 . .
O O6 0.7970(2) 0.50949(18) 0.04025(7) 0.0418(4) Uani d . 1 . .
H H12 0.8684 0.6054 0.0519 0.063 Uiso d R 1 . .
H H11 0.8706 0.4134 0.0507 0.063 Uiso d R 1 . .
N N1 0.3463(3) 0.6380(3) 0.16739(7) 0.0474(5) Uani d . 1 . .
H H1A 0.2229 0.6845 0.1580 0.057 Uiso calc R 1 . .
H H1B 0.4320 0.6115 0.1425 0.057 Uiso calc R 1 . .
C C1 0.5244(3) 0.5467(2) 0.33285(7) 0.0232(4) Uani d . 1 . .
C C2 0.6647(3) 0.5036(2) 0.29306(8) 0.0247(4) Uani d . 1 . .
H H2 0.7980 0.4545 0.3039 0.030 Uiso calc R 1 . .
C C3 0.6088(3) 0.5326(2) 0.23743(8) 0.0260(4) Uani d . 1 . .
C C4 0.4060(3) 0.6062(3) 0.22179(8) 0.0289(4) Uani d . 1 . .
C C5 0.2676(3) 0.6489(3) 0.26221(8) 0.0307(4) Uani d . 1 . .
H H5 0.1341 0.6985 0.2518 0.037 Uiso calc R 1 . .
C C6 0.3248(3) 0.6188(3) 0.31715(8) 0.0289(4) Uani d . 1 . .
H H6 0.2301 0.6467 0.3437 0.035 Uiso calc R 1 . .
C C7 0.7578(4) 0.4865(3) 0.19380(9) 0.0360(5) Uani d . 1 . .
H H7A 0.8888 0.4387 0.2110 0.054 Uiso calc R 1 . .
H H7B 0.7854 0.5991 0.1733 0.054 Uiso calc R 1 . .
H H7C 0.6945 0.3923 0.1693 0.054 Uiso calc R 1 . .

loop_
_atom_site_aniso_label
_atom_site_aniso_U_11
_atom_site_aniso_U_22
_atom_site_aniso_U_33
_atom_site_aniso_U_12
_atom_site_aniso_U_13
_atom_site_aniso_U_23
Co1 0.0198(2) 0.0217(2) 0.0232(2) -0.00091(13) 0.00196(14) -0.00005(12)
S1 0.0203(3) 0.0220(3) 0.0245(3) -0.00008(16) -0.00023(18) 0.00040(16)
O1 0.0316(7) 0.0326(7) 0.0328(7) 0.0041(6) 0.0005(6) -0.0082(6)
O2 0.0299(7) 0.0284(7) 0.0359(8) -0.0036(6) 0.0002(6) 0.0071(6)
O3 0.0220(7) 0.0343(8) 0.0362(8) 0.0004(5) -0.0024(6) 0.0012(5)
O4 0.0278(7) 0.0340(8) 0.0476(9) -0.0019(6) 0.0072(6) -0.0164(6)
O5 0.0270(7) 0.0361(8) 0.0474(9) 0.0027(6) 0.0088(6) 0.0160(7)
O6 0.0311(8) 0.0281(8) 0.0633(11) -0.0004(6) -0.0171(7) -0.0025(6)
N1 0.0528(12) 0.0596(13) 0.0288(9) 0.0205(10) -0.0043(8) 0.0047(9)
C1 0.0247(9) 0.0198(8) 0.0248(9) -0.0011(7) -0.0006(7) 0.0021(7)
C2 0.0236(9) 0.0197(9) 0.0307(10) 0.0007(7) 0.0009(8) 0.0008(7)
C3 0.0304(10) 0.0196(9) 0.0283(10) -0.0003(7) 0.0041(8) -0.0009(7)
C4 0.0375(11) 0.0222(9) 0.0263(10) 0.0008(8) -0.0019(8) 0.0025(7)
C5 0.0268(10) 0.0306(10) 0.0338(11) 0.0077(8) -0.0042(8) 0.0003(8)
C6 0.0261(10) 0.0307(10) 0.0299(10) 0.0031(8) 0.0031(8) -0.0011(8)
C7 0.0418(12) 0.0335(11) 0.0334(11) 0.0050(9) 0.0085(10) 0.0004(8)

loop_
_atom_type_symbol
_atom_type_description
_atom_type_scat_dispersion_real
_atom_type_scat_dispersion_imag
_atom_type_scat_source
C C 0.0033 0.0016 'International Tables Vol C Tables 4.2.6.8 and 6.1.1.4'
H H 0.0000 0.0000 'International Tables Vol C Tables 4.2.6.8 and 6.1.1.4'
N N 0.0061 0.0033 'International Tables Vol C Tables 4.2.6.8 and 6.1.1.4'
O O 0.0106 0.0060 'International Tables Vol C Tables 4.2.6.8 and 6.1.1.4'
S S 0.1246 0.1234 'International Tables Vol C Tables 4.2.6.8 and 6.1.1.4'
Co Co 0.3494 0.9721 'International Tables Vol C Tables 4.2.6.8 and 6.1.1.4'

loop_
_geom_angle_atom_site_label_1
_geom_angle_atom_site_label_2
_geom_angle_atom_site_label_3
_geom_angle_site_symmetry_1
_geom_angle_site_symmetry_3
_geom_angle
_geom_angle_publ_flag
O6 Co1 O6 3_665 . 180.0 ?
O6 Co1 O4 3_665 3_665 92.07(6) ?
O6 Co1 O4 . 3_665 87.93(6) ?
O6 Co1 O4 3_665 . 87.93(6) ?
O6 Co1 O4 . . 92.07(6) ?
O4 Co1 O4 3_665 . 180.0 ?
O6 Co1 O5 3_665 . 90.56(6) ?
O6 Co1 O5 . . 89.44(6) ?
O4 Co1 O5 3_665 . 87.15(6) ?
O4 Co1 O5 . . 92.85(6) ?
O6 Co1 O5 3_665 3_665 89.44(6) ?
O6 Co1 O5 . 3_665 90.56(6) ?
O4 Co1 O5 3_665 3_665 92.85(6) ?
O4 Co1 O5 . 3_665 87.15(6) ?
O5 Co1 O5 . 3_665 180.0 ?
O1 S1 O3 . . 112.18(8) ?
O1 S1 O2 . . 111.56(9) ?
O3 S1 O2 . . 111.60(7) ?
O1 S1 C1 . . 106.81(8) ?
O3 S1 C1 . . 107.24(8) ?
O2 S1 C1 . . 107.10(8) ?
Co1 O4 H7 . . 133.5 ?
Co1 O4 H8 . . 120.2 ?
H7 O4 H8 . . 106.2 ?
Co1 O5 H9 . . 125.3 ?
Co1 O5 H10 . . 113.7 ?
H9 O5 H10 . . 103.7 ?
Co1 O6 H12 . . 129.0 ?
Co1 O6 H11 . . 125.2 ?
H12 O6 H11 . . 105.7 ?
C4 N1 H1A . . 120.0 ?
C4 N1 H1B . . 120.0 ?
H1A N1 H1B . . 120.0 ?
C6 C1 C2 . . 120.05(17) ?
C6 C1 S1 . . 118.67(14) ?
C2 C1 S1 . . 121.28(14) ?
C3 C2 C1 . . 120.94(17) ?
C3 C2 H2 . . 119.5 ?
C1 C2 H2 . . 119.5 ?
C2 C3 C4 . . 118.72(17) ?
C2 C3 C7 . . 121.77(18) ?
C4 C3 C7 . . 119.51(17) ?
N1 C4 C5 . . 120.13(17) ?
N1 C4 C3 . . 120.29(18) ?
C5 C4 C3 . . 119.58(17) ?
C6 C5 C4 . . 121.08(17) ?
C6 C5 H5 . . 119.5 ?
C4 C5 H5 . . 119.5 ?
C5 C6 C1 . . 119.63(17) ?
C5 C6 H6 . . 120.2 ?
C1 C6 H6 . . 120.2 ?
C3 C7 H7A . . 109.5 ?
C3 C7 H7B . . 109.5 ?
H7A C7 H7B . . 109.5 ?
C3 C7 H7C . . 109.5 ?
H7A C7 H7C . . 109.5 ?
H7B C7 H7C . . 109.5 ?

loop_
_geom_bond_atom_site_label_1
_geom_bond_atom_site_label_2
_geom_bond_site_symmetry_2
_geom_bond_distance
_geom_bond_publ_flag
Co1 O6 3_665 2.0515(14) ?
Co1 O6 . 2.0515(14) y
Co1 O4 3_665 2.0866(13) ?
Co1 O4 . 2.0866(13) y
Co1 O5 . 2.0868(13) y
Co1 O5 3_665 2.0868(13) ?
S1 O1 . 1.4593(13) ?
S1 O3 . 1.4603(14) ?
S1 O2 . 1.4617(13) ?
S1 C1 . 1.7580(18) ?
O4 H7 . 0.8498 ?
O4 H8 . 0.8498 ?
O5 H9 . 0.8500 ?
O5 H10 . 0.8499 ?
O6 H12 . 0.8499 ?
O6 H11 . 0.8499 ?
N1 C4 . 1.365(2) ?
N1 H1A . 0.8600 ?
N1 H1B . 0.8600 ?
C1 C6 . 1.386(2) ?
C1 C2 . 1.389(3) ?
C2 C3 . 1.386(3) ?
C2 H2 . 0.9300 ?
C3 C4 . 1.407(3) ?
C3 C7 . 1.500(3) ?
C4 C5 . 1.392(3) ?
C5 C6 . 1.372(3) ?
C5 H5 . 0.9300 ?
C6 H6 . 0.9300 ?
C7 H7A . 0.9600 ?
C7 H7B . 0.9600 ?
C7 H7C . 0.9600 ?

loop_
_geom_hbond_atom_site_label_D
_geom_hbond_atom_site_label_H
_geom_hbond_atom_site_label_A
_geom_hbond_site_symmetry_A
_geom_hbond_distance_DH
_geom_hbond_distance_HA
_geom_hbond_distance_DA
_geom_hbond_angle_DHA
N1 H1A O2 2_555 0.86 2.47 3.214(2) 145
N1 H1B O4 . 0.86 2.56 3.129(2) 125
O4 H7 O2 2_555 0.85 2.00 2.8300(19) 167
O4 H8 O3 2_655 0.85 1.92 2.7675(19) 176
O5 H9 O1 2_545 0.85 1.94 2.7828(19) 170
O5 H10 O3 2_645 0.85 1.95 2.7963(19) 174
O6 H11 O1 2_645 0.85 1.93 2.7711(19) 169
O6 H12 O2 2_655 0.85 1.90 2.7419(19) 173

loop_
_geom_torsion_atom_site_label_1
_geom_torsion_atom_site_label_2
_geom_torsion_atom_site_label_3
_geom_torsion_atom_site_label_4
_geom_torsion_site_symmetry_1
_geom_torsion_site_symmetry_2
_geom_torsion_site_symmetry_3
_geom_torsion_site_symmetry_4
_geom_torsion
_geom_torsion_publ_flag
O1 S1 C1 C6 . . . . -38.02(17) ?
O3 S1 C1 C6 . . . . -158.47(14) ?
O2 S1 C1 C6 . . . . 81.62(16) ?
O1 S1 C1 C2 . . . . 142.30(14) ?
O3 S1 C1 C2 . . . . 21.85(16) ?
O2 S1 C1 C2 . . . . -98.06(15) ?
C6 C1 C2 C3 . . . . 0.4(3) ?
S1 C1 C2 C3 . . . . -179.97(13) ?
C1 C2 C3 C4 . . . . -0.2(3) ?
C1 C2 C3 C7 . . . . -179.85(17) ?
C2 C3 C4 N1 . . . . 179.47(17) ?
C7 C3 C4 N1 . . . . -0.9(3) ?
C2 C3 C4 C5 . . . . 0.3(3) ?
C7 C3 C4 C5 . . . . 179.96(17) ?
N1 C4 C5 C6 . . . . -179.70(19) ?
C3 C4 C5 C6 . . . . -0.6(3) ?
C4 C5 C6 C1 . . . . 0.7(3) ?
C2 C1 C6 C5 . . . . -0.6(3) ?
S1 C1 C6 C5 . . . . 179.75(15) ?
